data_2209707
loop_
_publ_author_name
'Wang, Peng'
'Ma, Jian Ping'
'Huang, Ru-Qi'
'Dong, Yu-Bin'

_publ_section_title
;
 3,3'-(4-Amino-4<i>H</i>-1,2,4-triazole-3,5-diyl)dibenzoic acid
;
_journal_coeditor_code XU2046
_journal_issue 7
_journal_name_full 'Acta Crystallographica Section E'
_journal_page_first o2791
_journal_page_last o2792
_journal_paper_doi 10.1107/S1600536806020952
_journal_volume 62
_journal_year 2006
_chemical_formula_iupac 'C16 H12 N4 O4'
_chemical_formula_moiety 'C16 H12 N4 O4'
_chemical_formula_sum 'C16 H12 N4 O4'
_chemical_formula_weight 324.30
_chemical_name_systematic
;
4-Amino-1,2,4-triazol-3,5-di-3-benzoic acid
;
_space_group_IT_number 15
_symmetry_cell_setting monoclinic
_symmetry_space_group_name_Hall '-C 2yc'
_symmetry_space_group_name_H-M 'C 1 2/c 1'
_atom_sites_solution_hydrogens geom
_atom_sites_solution_primary direct
_atom_sites_solution_secondary difmap
_audit_creation_method SHELXL97
_cell_angle_alpha 90.00
_cell_angle_beta 104.038(4)
_cell_angle_gamma 90.00
_cell_formula_units_Z 8
_cell_length_a 36.920(10)
_cell_length_b 7.466(2)
_cell_length_c 10.868(3)
_cell_measurement_reflns_used 845
_cell_measurement_temperature 298(2)
_cell_measurement_theta_max 23.5
_cell_measurement_theta_min 2.2
_cell_volume 2906.2(14)
_computing_cell_refinement 'SAINT (Bruker, 2000)'
_computing_data_collection 'SMART (Bruker, 2000)'
_computing_data_reduction SAINT
_computing_molecular_graphics 'SHELXTL (Bruker, 2000)'
_computing_publication_material SHELXTL
_computing_structure_refinement 'SHELXL97 (Sheldrick, 1997)'
_computing_structure_solution 'SHELXS97 (Sheldrick, 1997)'
_diffrn_ambient_temperature 298(2)
_diffrn_measured_fraction_theta_full 0.98
_diffrn_measured_fraction_theta_max 0.98
_diffrn_measurement_device_type 'Bruker SMART CCD area-detector'
_diffrn_measurement_method '\f and \w'
_diffrn_radiation_monochromator graphite
_diffrn_radiation_source 'fine-focus sealed tube'
_diffrn_radiation_type MoK\a
_diffrn_radiation_wavelength 0.71073
_diffrn_reflns_av_R_equivalents 0.046
_diffrn_reflns_av_sigmaI/netI 0.061
_diffrn_reflns_limit_h_max 44
_diffrn_reflns_limit_h_min -39
_diffrn_reflns_limit_k_max 6
_diffrn_reflns_limit_k_min -8
_diffrn_reflns_limit_l_max 12
_diffrn_reflns_limit_l_min -12
_diffrn_reflns_number 6351
_diffrn_reflns_theta_full 25.2
_diffrn_reflns_theta_max 25.2
_diffrn_reflns_theta_min 1.1
_diffrn_standards_interval_count 0
_diffrn_standards_interval_time 0
_diffrn_standards_number 0
_exptl_absorpt_coefficient_mu 0.110
_exptl_absorpt_correction_type none
_exptl_crystal_colour colourless
_exptl_crystal_density_diffrn 1.482
_exptl_crystal_density_method 'not measured'
_exptl_crystal_description block
_exptl_crystal_F_000 1344
_exptl_crystal_size_max 0.32
_exptl_crystal_size_mid 0.12
_exptl_crystal_size_min 0.08
_refine_diff_density_max 0.20
_refine_diff_density_min -0.19
_refine_ls_extinction_method none
_refine_ls_goodness_of_fit_ref 1.058
_refine_ls_hydrogen_treatment constr
_refine_ls_matrix_type full
_refine_ls_number_parameters 218
_refine_ls_number_reflns 2572
_refine_ls_number_restraints 0
_refine_ls_restrained_S_all 1.058
_refine_ls_R_factor_all 0.093
_refine_ls_R_factor_gt 0.058
_refine_ls_shift/su_max 0.001
_refine_ls_shift/su_mean 0.000
_refine_ls_structure_factor_coef Fsqd
_refine_ls_weighting_details 'calc w = 1/[\s^2^(Fo^2^)+(0.0808P)^2^] where P=(Fo^2^+2Fc^2^)/3'
_refine_ls_weighting_scheme calc
_refine_ls_wR_factor_gt 0.138
_refine_ls_wR_factor_ref 0.167
_reflns_number_gt 1726
_reflns_number_total 2572
_reflns_threshold_expression I>2\s(I)
_cod_data_source_file xu2046.cif
_cod_data_source_block I
_cod_depositor_comments
;
The following automatic conversions were performed:
'_symmetry_cell_setting' value 'Monoclinic' changed to 'monoclinic'
according to '/home/saulius/struct/CIF-dictionaries/cif_core.dic'
dictionary named 'cif_core.dic' version 2.4.1 from 2010-06-29.

Automatic conversion script
Id: cif_fix_enum 1527 2010-12-29 10:47:43Z saulius 

The following automatic conversions were performed:

'_symmetry_cell_setting' value 'Monoclinic' changed to 'monoclinic'
according to /home/saulius/struct/CIF-dictionaries/cif_core.dic
dictionary named 'cif_core.dic' version 2.4.1 from 2010-06-29.

Automatic conversion script
Id: cif_fix_values 1715 2011-07-08 13:25:40Z adriana 
;
_cod_original_cell_volume 2906.1(13)
_cod_original_sg_symbol_H-M 'C 2/c'
_cod_database_code 2209707
_cod_database_fobs_code 2209707

loop_
_symmetry_equiv_pos_as_xyz
'x, y, z'
'-x, y, -z+1/2'
'x+1/2, y+1/2, z'
'-x+1/2, y+1/2, -z+1/2'
'-x, -y, -z'
'x, -y, z-1/2'
'-x+1/2, -y+1/2, -z'
'x+1/2, -y+1/2, z-1/2'

loop_
_atom_site_type_symbol
_atom_site_label
_atom_site_fract_x
_atom_site_fract_y
_atom_site_fract_z
_atom_site_U_iso_or_equiv
_atom_site_adp_type
_atom_site_calc_flag
_atom_site_refinement_flags
_atom_site_occupancy
N N1 0.37722(7) -0.0909(3) 0.9715(2) 0.0440(7) Uani d . 1
N N2 0.35219(6) -0.1658(3) 0.8687(2) 0.0394(6) Uani d . 1
N N3 0.36652(6) 0.1015(3) 0.8148(2) 0.0345(6) Uani d . 1
N N4 0.37145(7) 0.2525(3) 0.7404(2) 0.0500(7) Uani d . 1
H H4A 0.3770 0.2036 0.6655 0.075 Uiso d R 1
H H4B 0.3526 0.3234 0.7259 0.075 Uiso d R 1
O O1 0.32391(7) -0.5623(3) 0.46873(19) 0.0551(7) Uani d . 1
H H1 0.3305 -0.6388 0.4245 0.083 Uiso calc R 1
O O2 0.29777(7) -0.4413(3) 0.28252(19) 0.0570(7) Uani d . 1
O O3 0.47221(8) -0.0426(4) 1.3608(2) 0.0834(9) Uani d . 1
O O4 0.48626(7) 0.2286(4) 1.4503(2) 0.0849(9) Uani d . 1
H H4C 0.4974 0.1696 1.5085 0.127 Uiso d R 1
C C1 0.47028(9) 0.1252(6) 1.3586(3) 0.0581(10) Uani d . 1
C C2 0.44961(9) 0.2180(5) 1.2401(3) 0.0523(9) Uani d . 1
C C3 0.45035(10) 0.4012(5) 1.2249(3) 0.0624(10) Uani d . 1
H H3 0.4632 0.4725 1.2915 0.075 Uiso calc R 1
C C4 0.43226(10) 0.4792(5) 1.1123(4) 0.0640(11) Uani d . 1
H H4 0.4334 0.6026 1.1023 0.077 Uiso calc R 1
C C5 0.41217(9) 0.3743(5) 1.0133(3) 0.0531(9) Uani d . 1
H H5 0.4003 0.4275 0.9368 0.064 Uiso calc R 1
C C6 0.40990(8) 0.1907(4) 1.0283(3) 0.0410(8) Uani d . 1
C C7 0.42975(8) 0.1145(5) 1.1413(3) 0.0461(8) Uani d . 1
H H7 0.4296 -0.0094 1.1506 0.055 Uiso calc R 1
C C8 0.38587(8) 0.0688(4) 0.9379(3) 0.0368(7) Uani d . 1
C C9 0.34587(8) -0.0490(4) 0.7764(3) 0.0336(7) Uani d . 1
C C10 0.32104(8) -0.0777(4) 0.6501(2) 0.0335(7) Uani d . 1
C C11 0.29556(8) 0.0516(4) 0.5905(3) 0.0395(7) Uani d . 1
H H11 0.2936 0.1596 0.6310 0.047 Uiso calc R 1
C C12 0.27313(8) 0.0183(4) 0.4705(3) 0.0428(8) Uani d . 1
H H12 0.2557 0.1032 0.4316 0.051 Uiso calc R 1
C C13 0.27647(8) -0.1379(4) 0.4092(3) 0.0392(7) Uani d . 1
H H13 0.2619 -0.1571 0.3276 0.047 Uiso calc R 1
C C14 0.30165(8) -0.2691(4) 0.4682(3) 0.0339(7) Uani d . 1
C C15 0.30698(8) -0.4322(4) 0.3967(3) 0.0368(7) Uani d . 1
C C16 0.32344(7) -0.2395(4) 0.5894(2) 0.0329(7) Uani d . 1
H H16 0.3397 -0.3281 0.6302 0.039 Uiso calc R 1

loop_
_atom_site_aniso_label
_atom_site_aniso_U_11
_atom_site_aniso_U_22
_atom_site_aniso_U_33
_atom_site_aniso_U_12
_atom_site_aniso_U_13
_atom_site_aniso_U_23
N1 0.0550(16) 0.0421(17) 0.0304(14) -0.0040(13) 0.0018(12) 0.0007(12)
N2 0.0492(15) 0.0373(15) 0.0281(14) -0.0049(12) 0.0025(11) 0.0019(12)
N3 0.0409(14) 0.0338(15) 0.0278(13) -0.0029(11) 0.0064(11) 0.0011(11)
N4 0.0675(18) 0.0409(17) 0.0416(16) -0.0031(14) 0.0136(14) 0.0071(12)
O1 0.0868(18) 0.0375(14) 0.0378(13) 0.0162(12) 0.0090(12) -0.0050(10)
O2 0.0835(17) 0.0506(15) 0.0295(13) 0.0074(12) -0.0005(11) -0.0089(10)
O3 0.093(2) 0.090(2) 0.0546(17) -0.0187(18) -0.0064(15) 0.0047(16)
O4 0.084(2) 0.110(2) 0.0475(16) -0.0089(17) -0.0097(14) -0.0126(15)
C1 0.050(2) 0.082(3) 0.037(2) -0.015(2) 0.0010(17) -0.013(2)
C2 0.0445(19) 0.069(3) 0.041(2) -0.0083(18) 0.0066(16) -0.0089(18)
C3 0.056(2) 0.074(3) 0.052(2) -0.009(2) 0.0023(18) -0.027(2)
C4 0.068(2) 0.046(2) 0.073(3) -0.0049(19) 0.005(2) -0.011(2)
C5 0.055(2) 0.052(2) 0.048(2) -0.0037(17) 0.0060(16) -0.0064(17)
C6 0.0371(17) 0.052(2) 0.0333(17) -0.0041(15) 0.0065(14) -0.0076(15)
C7 0.0435(18) 0.055(2) 0.0382(19) -0.0082(16) 0.0061(15) -0.0017(16)
C8 0.0422(17) 0.0369(18) 0.0320(17) -0.0018(14) 0.0105(14) -0.0013(14)
C9 0.0414(17) 0.0292(16) 0.0306(16) 0.0009(14) 0.0095(13) 0.0000(13)
C10 0.0409(16) 0.0337(17) 0.0260(15) -0.0018(13) 0.0084(13) 0.0002(13)
C11 0.0495(18) 0.0305(17) 0.0379(18) 0.0069(14) 0.0091(15) -0.0012(13)
C12 0.0470(18) 0.0353(18) 0.0420(19) 0.0117(15) 0.0026(15) 0.0036(15)
C13 0.0424(17) 0.0406(18) 0.0300(16) 0.0011(15) 0.0001(13) 0.0014(14)
C14 0.0417(17) 0.0295(16) 0.0309(16) -0.0029(14) 0.0097(13) 0.0006(13)
C15 0.0426(17) 0.0344(18) 0.0308(18) -0.0035(14) 0.0041(14) 0.0036(14)
C16 0.0412(16) 0.0284(16) 0.0275(16) 0.0019(13) 0.0054(13) 0.0063(12)

loop_
_atom_type_symbol
_atom_type_description
_atom_type_scat_dispersion_real
_atom_type_scat_dispersion_imag
_atom_type_scat_source
C C 0.0033 0.0016 'International Tables Vol C Tables 4.2.6.8 and 6.1.1.4'
H H 0.0000 0.0000 'International Tables Vol C Tables 4.2.6.8 and 6.1.1.4'
N N 0.0061 0.0033 'International Tables Vol C Tables 4.2.6.8 and 6.1.1.4'
O O 0.0106 0.0060 'International Tables Vol C Tables 4.2.6.8 and 6.1.1.4'

loop_
_geom_angle_atom_site_label_1
_geom_angle_atom_site_label_2
_geom_angle_atom_site_label_3
_geom_angle
C8 N1 N2 107.7(2)
C9 N2 N1 108.1(2)
C9 N3 C8 105.7(2)
C9 N3 N4 128.1(2)
C8 N3 N4 125.7(2)
N3 N4 H4A 105.3
N3 N4 H4B 112.6
H4A N4 H4B 114.3
C15 O1 H1 109.5
C1 O4 H4C 109.6
O3 C1 O4 124.9(4)
O3 C1 C2 119.5(3)
O4 C1 C2 115.6(4)
C3 C2 C7 119.0(3)
C3 C2 C1 122.7(3)
C7 C2 C1 118.3(4)
C4 C3 C2 120.5(3)
C4 C3 H3 119.7
C2 C3 H3 119.7
C3 C4 C5 120.2(4)
C3 C4 H4 119.9
C5 C4 H4 119.9
C6 C5 C4 120.2(3)
C6 C5 H5 119.9
C4 C5 H5 119.9
C5 C6 C7 118.3(3)
C5 C6 C8 125.3(3)
C7 C6 C8 116.2(3)
C2 C7 C6 121.7(3)
C2 C7 H7 119.2
C6 C7 H7 119.2
N1 C8 N3 109.1(2)
N1 C8 C6 121.8(3)
N3 C8 C6 128.8(3)
N2 C9 N3 109.4(2)
N2 C9 C10 125.1(3)
N3 C9 C10 125.5(2)
C16 C10 C11 119.7(3)
C16 C10 C9 118.2(2)
C11 C10 C9 122.1(3)
C12 C11 C10 119.7(3)
C12 C11 H11 120.2
C10 C11 H11 120.2
C13 C12 C11 120.6(3)
C13 C12 H12 119.7
C11 C12 H12 119.7
C12 C13 C14 120.3(3)
C12 C13 H13 119.9
C14 C13 H13 119.9
C16 C14 C13 119.6(3)
C16 C14 C15 120.6(3)
C13 C14 C15 119.6(3)
O2 C15 O1 123.2(3)
O2 C15 C14 123.0(3)
O1 C15 C14 113.7(2)
C14 C16 C10 120.1(3)
C14 C16 H16 120.0
C10 C16 H16 120.0

loop_
_geom_bond_atom_site_label_1
_geom_bond_atom_site_label_2
_geom_bond_distance
N1 C8 1.309(4)
N1 N2 1.383(3)
N2 C9 1.307(3)
N3 C9 1.365(3)
N3 C8 1.377(4)
N3 N4 1.424(3)
N4 H4A 0.9590
N4 H4B 0.8569
O1 C15 1.308(3)
O1 H1 0.8200
O2 C15 1.207(3)
O3 C1 1.255(5)
O4 C1 1.285(4)
O4 H4C 0.7977
C1 C2 1.498(5)
C2 C3 1.379(5)
C2 C7 1.381(4)
C3 C4 1.373(5)
C3 H3 0.9300
C4 C5 1.391(5)
C4 H4 0.9300
C5 C6 1.386(5)
C5 H5 0.9300
C6 C7 1.391(4)
C6 C8 1.468(4)
C7 H7 0.9300
C9 C10 1.469(4)
C10 C16 1.390(4)
C10 C11 1.393(4)
C11 C12 1.387(4)
C11 H11 0.9300
C12 C13 1.364(4)
C12 H12 0.9300
C13 C14 1.395(4)
C13 H13 0.9300
C14 C16 1.384(4)
C14 C15 1.483(4)
C16 H16 0.9300

loop_
_geom_hbond_atom_site_label_D
_geom_hbond_atom_site_label_H
_geom_hbond_atom_site_label_A
_geom_hbond_site_symmetry_A
_geom_hbond_distance_DH
_geom_hbond_distance_HA
_geom_hbond_distance_DA
_geom_hbond_angle_DHA
O1 H1 N2 6_545 0.82 1.84 2.635(3) 164
O4 H4C O3 5_658 0.80 1.84 2.639(4) 174
N4 H4A N1 6 0.96 2.27 3.216(3) 168
N4 H4B O2 6_556 0.86 2.42 3.194(4) 150

loop_
_cod_related_entry_id
_cod_related_entry_database
_cod_related_entry_code
1 ChemSpider 21127841
